data_9005256
loop_
_publ_author_name
'Oberti, R.'
'Ungaretti, L.'
'Cannillo, E.'
'Hawthorne, F. C.'
'Memmi, I.'

_publ_section_title
;
 Temperature-dependent Al order-disorder in the
 tetrahedral double chain of C2/m amphiboles
 Sample: S(3)
;
_journal_name_full 'European Journal of Mineralogy'
_journal_page_first 1049
_journal_page_last 1063
_journal_volume 7
_journal_year 1995
_chemical_formula_sum
;Al1.33 Ca1.81 F0.047 Fe1.63 H1.953 K0.13 Mg3.14 Mn0.02 Na0.28 O23.953 Si6.92
 Ti0.15
;
_chemical_name_mineral Magnesiohornblende
_space_group_IT_number 12
_symmetry_space_group_name_Hall '-C 2y'
_symmetry_space_group_name_H-M 'C 1 2/m 1'
_cell_angle_alpha 90
_cell_angle_beta 104.85
_cell_angle_gamma 90
_cell_formula_units_Z 2
_cell_length_a 9.856
_cell_length_b 18.078
_cell_length_c 5.311
_cell_volume 914.691
_database_code_amcsd 0006602
_exptl_crystal_density_diffrn 3.181
_cod_original_formula_sum
;Na.28 K.13 Fe1.63 Mg3.14 Al1.33 Ti.15 Ca1.81 Mn.02 Si6.92 H1.953 O23.953
 F.047
;
_cod_database_code 9005256

loop_
_space_group_symop_operation_xyz
x,y,z
1/2+x,1/2+y,z
x,-y,z
1/2+x,1/2-y,z
-x,y,-z
1/2-x,1/2+y,-z
-x,-y,-z
1/2-x,1/2-y,-z

loop_
_atom_site_label
_atom_site_fract_x
_atom_site_fract_y
_atom_site_fract_z
_atom_site_occupancy
_atom_site_U_iso_or_equiv
_atom_site_type_symbol
_atom_site_attached_hydrogens
NaA 0.00000 0.50000 0.00000 0.05600 0.02039 Na 0
KA 0.00000 0.50000 0.00000 0.02600 0.02039 K 0
NaAm 0.04360 0.50000 0.09240 0.05600 0.01684 Na 0
KAm 0.04360 0.50000 0.09240 0.02600 0.01684 K 0
NaA2 0.00000 0.47000 0.00000 0.05600 0.03166 Na 0
KA2 0.00000 0.47000 0.00000 0.02600 0.03166 K 0
FeM1 0.00000 0.08880 0.50000 0.30000 0.00684 Fe 0
MgM1 0.00000 0.08880 0.50000 0.70000 0.00684 Mg 0
AlM2 0.00000 0.17770 0.00000 0.11000 0.00595 Al 0
TiM2 0.00000 0.17770 0.00000 0.07500 0.00595 Ti 0
FeM2 0.00000 0.17770 0.00000 0.26000 0.00595 Fe 0
MgM2 0.00000 0.17770 0.00000 0.55500 0.00595 Mg 0
AlM3 0.00000 0.00000 0.00000 0.03000 0.00621 Al 0
FeM3 0.00000 0.00000 0.00000 0.34000 0.00621 Fe 0
MgM3 0.00000 0.00000 0.00000 0.63000 0.00621 Mg 0
CaM4 0.00000 0.27890 0.50000 0.45250 0.01115 Ca 0
MnM4 0.00000 0.27890 0.50000 0.00500 0.01115 Mn 0
FeM4 0.00000 0.27890 0.50000 0.04250 0.01115 Fe 0
CaM4* 0.00000 0.25330 0.50000 0.45250 0.00874 Ca 0
MnM4* 0.00000 0.25330 0.50000 0.00500 0.00874 Mn 0
FeM4* 0.00000 0.25330 0.50000 0.04250 0.00874 Fe 0
SiT1 0.28040 0.08500 0.29870 0.78000 0.00557 Si 0
AlT1 0.28040 0.08500 0.29870 0.22000 0.00557 Al 0
SiT2 0.29010 0.17180 0.80820 0.95000 0.00646 Si 0
AlT2 0.29010 0.17180 0.80820 0.05000 0.00646 Al 0
H 0.19500 0.00000 0.75870 0.97650 0.00633 H 0
O1 0.10900 0.08840 0.21500 1.00000 0.00874 O 0
O2 0.11940 0.17340 0.72960 1.00000 0.00899 O 0
O3 0.11050 0.00000 0.71380 0.97650 0.00988 O 0
F3 0.11050 0.00000 0.71380 0.02350 0.00988 F 0
O4 0.36760 0.24890 0.79080 1.00000 0.01153 O 0
O5 0.34790 0.13690 0.10430 1.00000 0.01216 O 0
O6 0.34290 0.11830 0.59580 1.00000 0.01178 O 0
O7 0.33560 0.00000 0.28630 1.00000 0.01305 O 0

loop_
_cod_changelog_entry_id
_cod_changelog_entry_author
_cod_changelog_entry_date
_cod_changelog_entry_text
1
;cod-tools version 3.8.0
Id: cif_guess_AMCSD_atom_types 9581 2023-05-17 12:35:41Z saulius
;
2023-05-23T09:14:31+03:00
;Derived atom types and hydrogen counts
from atom names that follow the AMCSD naming convention
(Wat == water, O-H == hydroxyl).
;

loop_
_cod_related_entry_id
_cod_related_entry_database
_cod_related_entry_code
1 AMCSD 0006602
